data_7112502
loop_
_publ_author_name
'Rubbiani, Riccardo'
'Schuh, Esther'
'Meyer, Andreas'
'Lemke, Jessika'
'Wimberg, Jan'
'Metzler-Nolte, Nils'
'Meyer, Franc'
'Mohr, Fabian'
'Ott, Ingo'

_publ_section_title
;
 TrxR inhibition and antiproliferative activities of structurally diverse
 gold N-heterocyclic carbene complexes
;
_journal_issue 6
_journal_name_full MedChemComm
_journal_page_first 942
_journal_paper_doi 10.1039/c3md00076a
_journal_volume 4
_journal_year 2013
_chemical_formula_moiety 'C26 H27 Au N2 O S'
_chemical_formula_sum 'C26 H27 Au N2 O S'
_chemical_formula_weight 612.52
_chemical_name_systematic
;
?
;
_space_group_crystal_system triclinic
_space_group_IT_number 2
_space_group_name_Hall '-P 1'
_space_group_name_H-M_alt 'P -1'
_symmetry_space_group_name_Hall '-P 1'
_symmetry_space_group_name_H-M 'P -1'
_atom_sites_solution_hydrogens geom
_atom_sites_solution_primary direct
_atom_sites_solution_secondary difmap
_audit_creation_date
;
'Thu Oct 07 06:04:40 2010'
;
_audit_creation_method
;
CrysAlisPro, Oxford Diffraction Ltd.,
Version 1.171.34.40 (release 27-08-2010 CrysAlis171 .NET)
(compiled Aug 27 2010,11:50:40)
;
_cell_angle_alpha 88.650(3)
_cell_angle_beta 87.135(3)
_cell_angle_gamma 75.316(2)
_cell_formula_units_Z 2
_cell_length_a 9.7700(2)
_cell_length_b 9.7877(3)
_cell_length_c 12.2436(5)
_cell_measurement_reflns_used 6236
_cell_measurement_temperature 150.0
_cell_measurement_theta_max 29.3296
_cell_measurement_theta_min 3.1752
_cell_volume 1131.08(6)
_computing_cell_refinement
;
CrysAlisPro, Oxford Diffraction Ltd.,
Version 1.171.34.40 (release 27-08-2010 CrysAlis171 .NET)
(compiled Aug 27 2010,11:50:40)
;
_computing_data_collection
;
CrysAlisPro, Oxford Diffraction Ltd.,
Version 1.171.34.40 (release 27-08-2010 CrysAlis171 .NET)
(compiled Aug 27 2010,11:50:40)
;
_computing_data_reduction
;
CrysAlisPro, Oxford Diffraction Ltd.,
Version 1.171.34.40 (release 27-08-2010 CrysAlis171 .NET)
(compiled Aug 27 2010,11:50:40)
;
_computing_molecular_graphics
;
O. V. Dolomanov, L. J. Bourhis, R. J. Gildea, J. A. K. Howard and H. Puschmann,
OLEX2: a complete structure solution, refinement and analysis program.
J. Appl. Cryst. (2009). 42, 339-341.
;
_computing_publication_material
;
O. V. Dolomanov, L. J. Bourhis, R. J. Gildea, J. A. K. Howard and H. Puschmann,
OLEX2: a complete structure solution, refinement and analysis program.
J. Appl. Cryst. (2009). 42, 339-341.
;
_computing_structure_refinement 'SHELXL-97 (Sheldrick, 1997)'
_computing_structure_solution 'SHELXS-97 (Sheldrick, 1990)'
_diffrn_ambient_temperature 150.0
_diffrn_detector_area_resol_mean 16.2705
_diffrn_measured_fraction_theta_full 0.998
_diffrn_measured_fraction_theta_max 0.834
_diffrn_measurement_details
;
1 omega -6.00 22.00 1.0000 60.0000
omega____ theta____ kappa____ phi______ frames
- 17.9787 37.0000 -120.0000 28
2 omega -14.00 13.00 1.0000 60.0000
omega____ theta____ kappa____ phi______ frames
- 17.9787 99.0000 135.0000 27
3 omega -50.00 51.00 1.0000 60.0000
omega____ theta____ kappa____ phi______ frames
- -19.6194 77.0000 90.0000 101
4 omega -90.00 -23.00 1.0000 60.0000
omega____ theta____ kappa____ phi______ frames
- -19.6194 -37.0000 -30.0000 67
5 omega -47.00 46.00 1.0000 60.0000
omega____ theta____ kappa____ phi______ frames
- -19.6194 77.0000 -150.0000 93
6 omega -69.00 10.00 1.0000 60.0000
omega____ theta____ kappa____ phi______ frames
- -19.6194 -77.0000 -60.0000 79
;
_diffrn_measurement_device_type 'Xcalibur, Eos, Gemini ultra'
_diffrn_measurement_method '\w scans'
_diffrn_orient_matrix_UB_11 0.0747252000
_diffrn_orient_matrix_UB_12 -0.0136837000
_diffrn_orient_matrix_UB_13 -0.0070879000
_diffrn_orient_matrix_UB_21 0.0037508000
_diffrn_orient_matrix_UB_22 0.0214276000
_diffrn_orient_matrix_UB_23 0.0544748000
_diffrn_orient_matrix_UB_31 0.0068142000
_diffrn_orient_matrix_UB_32 -0.0704742000
_diffrn_orient_matrix_UB_33 0.0186340000
_diffrn_radiation_monochromator graphite
_diffrn_radiation_source 'Enhance (Mo) X-ray Source'
_diffrn_radiation_type 'Mo K\a'
_diffrn_radiation_wavelength 0.7107
_diffrn_reflns_av_R_equivalents 0.0245
_diffrn_reflns_av_sigmaI/netI 0.0591
_diffrn_reflns_limit_h_max 11
_diffrn_reflns_limit_h_min -13
_diffrn_reflns_limit_k_max 13
_diffrn_reflns_limit_k_min -13
_diffrn_reflns_limit_l_max 15
_diffrn_reflns_limit_l_min -15
_diffrn_reflns_number 9021
_diffrn_reflns_theta_full 25.05
_diffrn_reflns_theta_max 29.3296
_diffrn_reflns_theta_min 3.1752
_exptl_absorpt_coefficient_mu 6.617
_exptl_absorpt_correction_T_max 1.00000
_exptl_absorpt_correction_T_min 0.84247
_exptl_absorpt_correction_type multi-scan
_exptl_absorpt_process_details
;
CrysAlisPro, Oxford Diffraction Ltd.,
Version 1.171.34.40 (release 27-08-2010 CrysAlis171 .NET)
(compiled Aug 27 2010,11:50:40)
Empirical absorption correction using spherical harmonics,
implemented in SCALE3 ABSPACK scaling algorithm.
;
_exptl_crystal_colour_lustre clear
_exptl_crystal_colour_primary colourless
_exptl_crystal_density_diffrn 1.798
_exptl_crystal_density_method 'not measured'
_exptl_crystal_description needle
_exptl_crystal_F_000 600
_exptl_crystal_size_max 0.11
_exptl_crystal_size_mid 0.03
_exptl_crystal_size_min 0.02
_refine_diff_density_max 1.864
_refine_diff_density_min -2.156
_refine_diff_density_rms 0.156
_refine_ls_extinction_method none
_refine_ls_goodness_of_fit_ref 1.107
_refine_ls_hydrogen_treatment constr
_refine_ls_matrix_type full
_refine_ls_number_parameters 281
_refine_ls_number_reflns 5206
_refine_ls_number_restraints 0
_refine_ls_restrained_S_all 1.107
_refine_ls_R_factor_all 0.0365
_refine_ls_R_factor_gt 0.0315
_refine_ls_shift/su_max 0.002
_refine_ls_shift/su_mean 0.000
_refine_ls_structure_factor_coef Fsqd
_refine_ls_weighting_details 'calc w=1/[\s^2^(Fo^2^)+(0.0213P)^2^+0.9432P] where P=(Fo^2^+2Fc^2^)/3'
_refine_ls_weighting_scheme calc
_refine_ls_wR_factor_gt 0.0631
_refine_ls_wR_factor_ref 0.0652
_reflns_number_gt 4802
_reflns_number_total 5206
_reflns_threshold_expression >2sigma(I)
_cod_data_source_file c3md00076a.txt
_cod_data_source_block es76d
_cod_original_cell_volume 1131.09(6)
_cod_database_code 7112502
_chemical_oxdiff_formula C26H27N2O1S1Au1
_reflns_odcompleteness_completeness 66.00
_reflns_odcompleteness_iscentric 0
_reflns_odcompleteness_theta 26.32

loop_
_space_group_symop_id
_space_group_symop_operation_xyz
1 'x, y, z'
2 '-x, -y, -z'

loop_
_atom_site_label
_atom_site_type_symbol
_atom_site_fract_x
_atom_site_fract_y
_atom_site_fract_z
_atom_site_U_iso_or_equiv
_atom_site_adp_type
_atom_site_occupancy
_atom_site_symmetry_multiplicity
_atom_site_calc_flag
_atom_site_refinement_flags
Au1 Au 0.652008(16) 0.940673(15) 0.556686(14) 0.01786(6) Uani 1 1 d .
S1 S 0.64016(12) 0.72071(11) 0.62058(10) 0.0234(2) Uani 1 1 d .
C1 C 0.6763(4) 1.1317(4) 0.5091(4) 0.0176(9) Uani 1 1 d .
N2 N 0.6166(4) 1.2566(4) 0.5589(3) 0.0195(8) Uani 1 1 d .
N1 N 0.7640(4) 1.1614(4) 0.4293(3) 0.0221(8) Uani 1 1 d .
C5 C 0.5535(4) 1.2822(4) 0.7606(4) 0.0208(9) Uani 1 1 d .
C10 C 0.5383(5) 1.1815(5) 0.8376(4) 0.0287(10) Uani 1 1 d .
H10 H 0.4997 1.1062 0.8176 0.034 Uiso 1 1 calc R
C17 C 0.7509(5) 0.6993(5) 0.7353(4) 0.0257(10) Uani 1 1 d .
C4 C 0.5051(4) 1.2765(5) 0.6466(4) 0.0230(10) Uani 1 1 d .
H4A H 0.4581 1.1982 0.6435 0.028 Uiso 1 1 calc R
H4B H 0.4332 1.3654 0.6317 0.028 Uiso 1 1 calc R
C2 C 0.7589(5) 1.3046(5) 0.4282(4) 0.0291(11) Uani 1 1 d .
H2 H 0.8106 1.3520 0.3794 0.035 Uiso 1 1 calc R
C26 C 0.8855(5) 0.5987(5) 0.7343(4) 0.0277(11) Uani 1 1 d .
C3 C 0.6670(5) 1.3630(5) 0.5096(4) 0.0253(10) Uani 1 1 d .
H3 H 0.6416 1.4597 0.5293 0.030 Uiso 1 1 calc R
C11 C 0.8446(5) 1.0575(5) 0.3487(4) 0.0281(11) Uani 1 1 d .
H11 H 0.8391 0.9623 0.3769 0.034 Uiso 1 1 calc R
C18 C 0.7047(6) 0.7772(5) 0.8274(5) 0.0355(12) Uani 1 1 d .
H18 H 0.6137 0.8416 0.8289 0.043 Uiso 1 1 calc R
C16 C 0.7764(5) 1.0777(5) 0.2404(4) 0.0325(11) Uani 1 1 d .
H16 H 0.7781 1.1741 0.2124 0.039 Uiso 1 1 calc R
C25 C 0.9376(5) 0.5066(5) 0.6440(5) 0.0379(13) Uani 1 1 d .
H25 H 0.8833 0.5128 0.5810 0.046 Uiso 1 1 calc R
C12 C 0.9985(5) 1.0562(6) 0.3415(5) 0.0416(14) Uani 1 1 d .
H12A H 1.0380 1.0363 0.4148 0.050 Uiso 1 1 calc R
H12B H 1.0090 1.1503 0.3171 0.050 Uiso 1 1 calc R
C15 C 0.8593(5) 0.9725(6) 0.1578(5) 0.0366(12) Uani 1 1 d .
H15B H 0.8208 0.9993 0.0849 0.044 Uiso 1 1 calc R
H15A H 0.8447 0.8782 0.1770 0.044 Uiso 1 1 calc R
C9 C 0.5781(6) 1.1884(6) 0.9431(5) 0.0392(13) Uani 1 1 d .
H9 H 0.5666 1.1183 0.9952 0.047 Uiso 1 1 calc R
O1 O 0.6362(4) 1.0694(5) 0.2435(4) 0.0516(11) Uani 1 1 d .
H1 H 0.5842 1.1423 0.2728 0.077 Uiso 1 1 calc R
C6 C 0.6089(6) 1.3926(5) 0.7923(5) 0.0370(12) Uani 1 1 d .
H6 H 0.6187 1.4640 0.7408 0.044 Uiso 1 1 calc R
C13 C 1.0801(5) 0.9452(6) 0.2621(5) 0.0406(13) Uani 1 1 d .
H13A H 1.0806 0.8503 0.2922 0.049 Uiso 1 1 calc R
H13B H 1.1795 0.9520 0.2542 0.049 Uiso 1 1 calc R
C21 C 0.9701(5) 0.5877(6) 0.8270(5) 0.0411(15) Uani 1 1 d .
C7 C 0.6494(7) 1.3987(6) 0.8975(5) 0.0489(15) Uani 1 1 d .
H7 H 0.6878 1.4738 0.9179 0.059 Uiso 1 1 calc R
C14 C 1.0171(6) 0.9616(7) 0.1504(5) 0.0517(16) Uani 1 1 d .
H14A H 1.0654 0.8794 0.1051 0.062 Uiso 1 1 calc R
H14B H 1.0340 1.0475 0.1139 0.062 Uiso 1 1 calc R
C8 C 0.6347(6) 1.2969(6) 0.9737(5) 0.0443(14) Uani 1 1 d .
H8 H 0.6631 1.3012 1.0463 0.053 Uiso 1 1 calc R
C19 C 0.7872(7) 0.7653(6) 0.9200(5) 0.0496(16) Uani 1 1 d .
H19 H 0.7519 0.8206 0.9828 0.060 Uiso 1 1 calc R
C20 C 0.9186(7) 0.6733(7) 0.9185(6) 0.0544(18) Uani 1 1 d .
H20 H 0.9757 0.6670 0.9799 0.065 Uiso 1 1 calc R
C24 C 1.0661(6) 0.4092(6) 0.6488(6) 0.0532(19) Uani 1 1 d .
H24 H 1.0993 0.3462 0.5899 0.064 Uiso 1 1 calc R
C22 C 1.1027(6) 0.4887(8) 0.8257(7) 0.061(2) Uani 1 1 d .
H22 H 1.1608 0.4830 0.8865 0.074 Uiso 1 1 calc R
C23 C 1.1492(6) 0.4025(8) 0.7414(8) 0.068(3) Uani 1 1 d .
H23 H 1.2388 0.3360 0.7434 0.082 Uiso 1 1 calc R

loop_
_atom_site_aniso_label
_atom_site_aniso_U_11
_atom_site_aniso_U_22
_atom_site_aniso_U_33
_atom_site_aniso_U_23
_atom_site_aniso_U_13
_atom_site_aniso_U_12
Au1 0.01879(9) 0.01489(8) 0.02017(10) -0.00051(6) -0.00542(6) -0.00384(6)
S1 0.0267(5) 0.0160(5) 0.0292(7) 0.0027(4) -0.0116(5) -0.0065(4)
C1 0.0160(19) 0.018(2) 0.019(2) -0.0022(17) -0.0039(17) -0.0032(16)
N2 0.0205(17) 0.0182(17) 0.019(2) -0.0016(15) -0.0043(15) -0.0030(14)
N1 0.0221(18) 0.0226(18) 0.024(2) -0.0013(16) -0.0029(16) -0.0088(15)
C5 0.019(2) 0.017(2) 0.024(3) -0.0030(18) 0.0010(18) 0.0002(16)
C10 0.031(2) 0.024(2) 0.031(3) 0.004(2) -0.002(2) -0.0065(19)
C17 0.031(2) 0.021(2) 0.030(3) 0.0056(19) -0.009(2) -0.0135(19)
C4 0.021(2) 0.023(2) 0.025(3) -0.0034(19) -0.0004(19) -0.0048(18)
C2 0.033(2) 0.030(2) 0.030(3) 0.005(2) -0.004(2) -0.018(2)
C26 0.020(2) 0.030(2) 0.039(3) 0.018(2) -0.009(2) -0.0151(19)
C3 0.032(2) 0.018(2) 0.028(3) 0.0016(19) -0.006(2) -0.0102(19)
C11 0.022(2) 0.036(3) 0.025(3) -0.005(2) 0.000(2) -0.005(2)
C18 0.046(3) 0.028(3) 0.034(3) -0.004(2) -0.013(3) -0.009(2)
C16 0.027(2) 0.037(3) 0.033(3) -0.005(2) -0.008(2) -0.007(2)
C25 0.027(2) 0.030(3) 0.054(4) 0.013(3) 0.006(2) -0.004(2)
C12 0.026(2) 0.056(3) 0.042(4) -0.010(3) 0.000(2) -0.008(2)
C15 0.041(3) 0.045(3) 0.027(3) -0.010(2) 0.001(2) -0.016(2)
C9 0.043(3) 0.039(3) 0.034(3) 0.013(3) -0.001(3) -0.008(2)
O1 0.0291(19) 0.074(3) 0.052(3) -0.028(2) -0.0040(19) -0.0118(19)
C6 0.059(3) 0.030(3) 0.028(3) 0.003(2) -0.007(3) -0.022(3)
C13 0.026(2) 0.053(3) 0.038(3) -0.004(3) 0.002(2) -0.001(2)
C21 0.035(3) 0.045(3) 0.052(4) 0.030(3) -0.022(3) -0.024(2)
C7 0.076(4) 0.047(3) 0.032(3) -0.007(3) -0.009(3) -0.030(3)
C14 0.045(3) 0.066(4) 0.041(4) -0.009(3) 0.013(3) -0.011(3)
C8 0.050(3) 0.060(4) 0.022(3) -0.002(3) -0.006(3) -0.011(3)
C19 0.072(4) 0.045(3) 0.039(4) 0.007(3) -0.023(3) -0.025(3)
C20 0.065(4) 0.062(4) 0.051(4) 0.026(3) -0.037(3) -0.040(4)
C24 0.033(3) 0.044(3) 0.073(5) 0.023(3) 0.023(3) 0.000(2)
C22 0.027(3) 0.081(5) 0.078(6) 0.056(4) -0.018(3) -0.020(3)
C23 0.021(3) 0.074(5) 0.100(7) 0.058(5) 0.005(4) -0.002(3)

loop_
_atom_type_symbol
_atom_type_description
_atom_type_scat_dispersion_real
_atom_type_scat_dispersion_imag
_atom_type_scat_source
C C 0.0033 0.0016 'International Tables Vol C Tables 4.2.6.8 and 6.1.1.4'
H H 0.0000 0.0000 'International Tables Vol C Tables 4.2.6.8 and 6.1.1.4'
N N 0.0061 0.0033 'International Tables Vol C Tables 4.2.6.8 and 6.1.1.4'
O O 0.0106 0.0060 'International Tables Vol C Tables 4.2.6.8 and 6.1.1.4'
S S 0.1246 0.1234 'International Tables Vol C Tables 4.2.6.8 and 6.1.1.4'
Au Au -2.0133 8.8022 'International Tables Vol C Tables 4.2.6.8 and 6.1.1.4'

loop_
_geom_angle_atom_site_label_1
_geom_angle_atom_site_label_2
_geom_angle_atom_site_label_3
_geom_angle
_geom_angle_site_symmetry_3
S1 Au1 Au1 102.84(3) 2_676
C1 Au1 Au1 81.88(11) 2_676
C1 Au1 S1 175.11(12) .
C1 N2 C4 124.4(3) .
C1 N2 C3 110.3(4) .
C1 N1 C2 110.3(4) .
C1 N1 C11 124.2(4) .
N2 C1 Au1 126.5(3) .
N2 C4 C5 115.8(4) .
N2 C4 H4A 108.3 .
N2 C4 H4B 108.3 .
N2 C3 H3 126.4 .
N1 C1 Au1 127.8(3) .
N1 C1 N2 105.5(3) .
N1 C2 H2 126.6 .
N1 C11 H11 106.6 .
N1 C11 C16 111.2(4) .
N1 C11 C12 111.7(4) .
C5 C10 H10 119.5 .
C5 C4 H4A 108.3 .
C5 C4 H4B 108.3 .
C5 C6 H6 119.8 .
C10 C5 C4 120.5(4) .
C10 C5 C6 118.5(5) .
C10 C9 H9 119.8 .
C10 C9 C8 120.4(5) .
C17 S1 Au1 101.18(14) .
C17 C26 C25 122.4(5) .
C17 C18 H18 118.8 .
C17 C18 C19 122.4(5) .
H4A C4 H4B 107.4 .
C2 N1 C11 125.3(4) .
C2 C3 N2 107.2(4) .
C2 C3 H3 126.4 .
C26 C17 S1 121.3(4) .
C26 C25 H25 120.1 .
C3 N2 C4 125.1(4) .
C3 C2 N1 106.7(4) .
C3 C2 H2 126.6 .
C11 C16 H16 107.4 .
C11 C16 C15 111.2(4) .
C11 C12 H12A 109.5 .
C11 C12 H12B 109.5 .
C11 C12 C13 110.8(4) .
C18 C17 S1 119.8(4) .
C18 C17 C26 118.9(5) .
C18 C19 H19 120.3 .
C16 C11 H11 106.6 .
C16 C15 H15B 108.6 .
C16 C15 H15A 108.6 .
C16 C15 C14 114.5(4) .
C16 O1 H1 109.5 .
C25 C24 H24 119.9 .
C25 C24 C23 120.2(7) .
C12 C11 H11 106.6 .
C12 C11 C16 113.8(4) .
C12 C13 H13A 109.1 .
C12 C13 H13B 109.1 .
C12 C13 C14 112.4(5) .
H12A C12 H12B 108.1 .
C15 C16 H16 107.4 .
C15 C14 H14A 109.2 .
C15 C14 H14B 109.2 .
H15B C15 H15A 107.6 .
C9 C10 C5 120.9(5) .
C9 C10 H10 119.5 .
C9 C8 H8 120.4 .
O1 C16 C11 115.1(5) .
O1 C16 H16 107.4 .
O1 C16 C15 108.1(4) .
C6 C5 C4 120.9(4) .
C6 C7 H7 119.7 .
C6 C7 C8 120.6(5) .
C13 C12 H12A 109.5 .
C13 C12 H12B 109.5 .
C13 C14 C15 112.0(5) .
C13 C14 H14A 109.2 .
C13 C14 H14B 109.2 .
H13A C13 H13B 107.9 .
C21 C26 C17 119.0(5) .
C21 C26 C25 118.6(5) .
C21 C20 H20 119.6 .
C21 C22 H22 119.1 .
C7 C6 C5 120.4(5) .
C7 C6 H6 119.8 .
C7 C8 C9 119.2(5) .
C7 C8 H8 120.4 .
C14 C15 H15B 108.6 .
C14 C15 H15A 108.6 .
C14 C13 H13A 109.1 .
C14 C13 H13B 109.1 .
H14A C14 H14B 107.9 .
C8 C9 H9 119.8 .
C8 C7 H7 119.7 .
C19 C18 H18 118.8 .
C19 C20 C21 120.8(6) .
C19 C20 H20 119.6 .
C20 C21 C26 119.6(5) .
C20 C19 C18 119.3(6) .
C20 C19 H19 120.3 .
C24 C25 C26 119.9(6) .
C24 C25 H25 120.1 .
C24 C23 H23 119.7 .
C22 C21 C26 118.8(7) .
C22 C21 C20 121.5(6) .
C22 C23 C24 120.6(6) .
C22 C23 H23 119.7 .
C23 C24 H24 119.9 .
C23 C22 C21 121.8(7) .
C23 C22 H22 119.1 .

loop_
_geom_bond_atom_site_label_1
_geom_bond_atom_site_label_2
_geom_bond_distance
_geom_bond_site_symmetry_2
Au1 Au1 3.2688(3) 2_676
Au1 S1 2.3019(11) .
Au1 C1 2.013(4) .
S1 C17 1.792(5) .
C1 N2 1.358(5) .
C1 N1 1.343(5) .
N2 C4 1.470(5) .
N2 C3 1.375(5) .
N1 C2 1.389(5) .
N1 C11 1.480(6) .
C5 C10 1.379(6) .
C5 C4 1.503(6) .
C5 C6 1.397(6) .
C10 H10 0.9500 .
C10 C9 1.375(8) .
C17 C26 1.429(6) .
C17 C18 1.368(7) .
C4 H4A 0.9900 .
C4 H4B 0.9900 .
C2 H2 0.9500 .
C2 C3 1.343(7) .
C26 C25 1.432(8) .
C26 C21 1.424(7) .
C3 H3 0.9500 .
C11 H11 1.0000 .
C11 C16 1.501(7) .
C11 C12 1.498(6) .
C18 H18 0.9500 .
C18 C19 1.409(8) .
C16 H16 1.0000 .
C16 C15 1.510(7) .
C16 O1 1.390(6) .
C25 H25 0.9500 .
C25 C24 1.373(7) .
C12 H12A 0.9900 .
C12 H12B 0.9900 .
C12 C13 1.515(7) .
C15 H15B 0.9900 .
C15 H15A 0.9900 .
C15 C14 1.516(7) .
C9 H9 0.9500 .
C9 C8 1.382(8) .
O1 H1 0.8400 .
C6 H6 0.9500 .
C6 C7 1.372(8) .
C13 H13A 0.9900 .
C13 H13B 0.9900 .
C13 C14 1.515(9) .
C21 C20 1.409(9) .
C21 C22 1.407(8) .
C7 H7 0.9500 .
C7 C8 1.378(8) .
C14 H14A 0.9900 .
C14 H14B 0.9900 .
C8 H8 0.9500 .
C19 H19 0.9500 .
C19 C20 1.368(9) .
C20 H20 0.9500 .
C24 H24 0.9500 .
C24 C23 1.418(11) .
C22 H22 0.9500 .
C22 C23 1.336(11) .
C23 H23 0.9500 .
